data_4063958
loop_
_publ_author_name
'Arrowsmith, Merle'
'Crimmin, Mark R.'
'Barrett, Anthony G. M.'
'Hill, Michael S.'
'Kociok-K\"ohn, Gabriele'
'Procopiou, Panayiotis A.'

_publ_section_title
;
 Cation Charge Density and Precatalyst Selection in Group 2-Catalyzed
 Aminoalkene Hydroamination
;
_journal_issue 6
_journal_name_full Organometallics
_journal_page_first 1493
_journal_paper_doi 10.1021/om101063m
_journal_volume 30
_journal_year 2011
_chemical_formula_moiety 'C38 H68 N4 O Si2 Sr, 0.5(C6 H6)'
_chemical_formula_sum 'C41 H71 N4 O Si2 Sr'
_chemical_formula_weight 779.82
_chemical_name_systematic
;
 ?
;
_space_group_IT_number 14
_symmetry_cell_setting monoclinic
_symmetry_space_group_name_Hall '-P 2yn'
_symmetry_space_group_name_H-M 'P 1 21/n 1'
_atom_sites_solution_hydrogens geom
_atom_sites_solution_primary direct
_atom_sites_solution_secondary difmap
_audit_creation_method SHELXL-97
_cell_angle_alpha 90.00
_cell_angle_beta 105.0920(10)
_cell_angle_gamma 90.00
_cell_formula_units_Z 4
_cell_length_a 11.7396(2)
_cell_length_b 18.1629(3)
_cell_length_c 22.0002(3)
_cell_measurement_reflns_used 37136
_cell_measurement_temperature 150(2)
_cell_measurement_theta_max 27.485
_cell_measurement_theta_min 2.910
_cell_volume 4529.20(13)
_computing_cell_refinement 'HKL Scalepack (Otwinski & Minor, 1997)'
_computing_data_collection 'Collect (Nonius BV, 1997-2000)'
_computing_data_reduction
;
 DENZO-SCALEPACK Z. Otwinowski and W. Minor, " 
 Processing of X-ray Diffraction Data Collected in Oscillation Mode ", 
 Methods in Enzymology, Volume 276: Macromolecular Crystallography, 
 part A, p.307-326, 1997,C.W. Carter, Jr. & R. M. Sweet, Eds., Academic Press.
;
_computing_molecular_graphics 'ORTEP3 for Windows - Farrugia, L. J. J. Appl. Crystallogr. 1997, 30, 565'
_computing_publication_material
;
 'WinGX publication routines, Farrugia, 
 L. J., J. Appl. Crystallogr., 1999, 32, 837-838
;
_computing_structure_refinement
;
 SHELXL97 -Program for Crystal Structure Analysis (Release 97-2). 
 Sheldrick, G.M., Instit\"ut f\"ur Anorganische Chemie der Universit\"at, 
 Tammanstrasse 4, D-3400 G\"ottingen, Germany, 1998 
;
_computing_structure_solution
; 
 SIR2004- Version 1.0 Burla M.C., Caliandro R., Camalli M., Carrazzoni B., 
 Cascarano G.L., De Caro L., Giacovazzo C. , Polidori G., Spagna R. 
;
_diffrn_ambient_temperature 150(2)
_diffrn_measured_fraction_theta_full 0.993
_diffrn_measured_fraction_theta_max 0.993
_diffrn_measurement_device_type 'Nonius Kappa CCD'
_diffrn_measurement_method '243 1.6 degree images with \w scans'
_diffrn_radiation_monochromator graphite
_diffrn_radiation_source 'fine-focus sealed tube'
_diffrn_radiation_type MoK\a
_diffrn_radiation_wavelength 0.71073
_diffrn_reflns_av_R_equivalents 0.0577
_diffrn_reflns_av_sigmaI/netI 0.0365
_diffrn_reflns_limit_h_max 15
_diffrn_reflns_limit_h_min -15
_diffrn_reflns_limit_k_max 23
_diffrn_reflns_limit_k_min -23
_diffrn_reflns_limit_l_max 28
_diffrn_reflns_limit_l_min -28
_diffrn_reflns_number 63038
_diffrn_reflns_theta_full 27.48
_diffrn_reflns_theta_max 27.48
_diffrn_reflns_theta_min 4.93
_diffrn_standards_decay_% 0
_diffrn_standards_number 0
_exptl_absorpt_coefficient_mu 1.276
_exptl_absorpt_correction_T_max 0.7409
_exptl_absorpt_correction_T_min 0.7165
_exptl_absorpt_correction_type multi-scan
_exptl_absorpt_process_details
;
multi-scan from symmetry-related measurements 
 Sortav (Blessing 1995)
;
_exptl_crystal_colour colourless
_exptl_crystal_density_diffrn 1.144
_exptl_crystal_density_method 'not measured'
_exptl_crystal_description prism
_exptl_crystal_F_000 1676
_exptl_crystal_size_max 0.28
_exptl_crystal_size_mid 0.28
_exptl_crystal_size_min 0.25
_refine_diff_density_max 0.249
_refine_diff_density_min -0.399
_refine_diff_density_rms 0.051
_refine_ls_extinction_method none
_refine_ls_goodness_of_fit_ref 1.013
_refine_ls_hydrogen_treatment constr
_refine_ls_matrix_type full
_refine_ls_number_parameters 483
_refine_ls_number_reflns 10311
_refine_ls_number_restraints 0
_refine_ls_restrained_S_all 1.013
_refine_ls_R_factor_all 0.0521
_refine_ls_R_factor_gt 0.0329
_refine_ls_shift/su_max 0.002
_refine_ls_shift/su_mean 0.000
_refine_ls_structure_factor_coef Fsqd
_refine_ls_weighting_details 'calc w=1/[\s^2^(Fo^2^)+(0.0367P)^2^+1.5327P] where P=(Fo^2^+2Fc^2^)/3'
_refine_ls_weighting_scheme calc
_refine_ls_wR_factor_gt 0.0724
_refine_ls_wR_factor_ref 0.0800
_reflns_number_gt 8114
_reflns_number_total 10311
_reflns_threshold_expression >2sigma(I)
_cod_data_source_file om101063m_si_001.cif
_cod_data_source_block h09msh13
_cod_original_cell_volume 4529.20(12)
_cod_database_code 4063958

loop_
_symmetry_equiv_pos_as_xyz
'x, y, z'
'-x+1/2, y+1/2, -z+1/2'
'-x, -y, -z'
'x-1/2, -y-1/2, z-1/2'

loop_
_atom_site_label
_atom_site_type_symbol
_atom_site_fract_x
_atom_site_fract_y
_atom_site_fract_z
_atom_site_U_iso_or_equiv
_atom_site_adp_type
_atom_site_occupancy
_atom_site_symmetry_multiplicity
_atom_site_calc_flag
_atom_site_refinement_flags
_atom_site_disorder_assembly
_atom_site_disorder_group
Sr Sr -0.006998(14) 0.296275(8) 0.715862(7) 0.02564(5) Uani 1 1 d . . .
Si1 Si 0.07210(5) 0.37465(3) 0.58246(3) 0.03998(13) Uani 1 1 d . . .
Si2 Si 0.22283(5) 0.24795(3) 0.64010(3) 0.03928(13) Uani 1 1 d . . .
N1 N 0.08698(13) 0.27864(8) 0.83444(7) 0.0288(3) Uani 1 1 d . . .
N2 N -0.07915(12) 0.17233(8) 0.74460(6) 0.0259(3) Uani 1 1 d . . .
N3 N 0.10904(14) 0.30634(9) 0.63619(7) 0.0344(3) Uani 1 1 d . . .
N4 N -0.04847(17) 0.43458(9) 0.75125(9) 0.0463(4) Uani 1 1 d . . .
H40A H 0.0065 0.4480 0.7876 0.056 Uiso 1 1 calc R . .
H40B H -0.0467 0.4680 0.7201 0.056 Uiso 1 1 calc R . .
O O -0.22630(12) 0.33838(7) 0.68137(6) 0.0381(3) Uani 1 1 d . . .
C1 C 0.11735(17) 0.34344(10) 0.87203(8) 0.0320(4) Uani 1 1 d . A .
C2 C 0.2117(2) 0.38871(12) 0.86700(10) 0.0434(5) Uani 1 1 d . . .
C3 C 0.3099(16) 0.3590(10) 0.8346(7) 0.047(3) Uani 0.46(3) 1 d P A 1
H3 H 0.2847 0.3094 0.8161 0.056 Uiso 0.46(3) 1 calc PR A 1
C4 C 0.4316(14) 0.3513(8) 0.8803(9) 0.059(3) Uani 0.46(3) 1 d P A 1
H4A H 0.4885 0.3356 0.8573 0.089 Uiso 0.46(3) 1 calc PR A 1
H4B H 0.4284 0.3146 0.9125 0.089 Uiso 0.46(3) 1 calc PR A 1
H4C H 0.4560 0.3989 0.9006 0.089 Uiso 0.46(3) 1 calc PR A 1
C5 C 0.308(2) 0.4124(14) 0.7806(8) 0.085(6) Uani 0.46(3) 1 d P A 1
H5A H 0.3248 0.4623 0.7974 0.128 Uiso 0.46(3) 1 calc PR A 1
H5B H 0.2301 0.4113 0.7506 0.128 Uiso 0.46(3) 1 calc PR A 1
H5C H 0.3681 0.3977 0.7593 0.128 Uiso 0.46(3) 1 calc PR A 1
C3A C 0.2781(14) 0.3770(8) 0.8189(8) 0.051(3) Uani 0.54(3) 1 d P A 2
H3A H 0.2421 0.3337 0.7927 0.062 Uiso 0.54(3) 1 calc PR A 2
C4A C 0.4061(13) 0.3567(6) 0.8523(11) 0.068(3) Uani 0.54(3) 1 d P A 2
H4A1 H 0.4423 0.3969 0.8805 0.102 Uiso 0.54(3) 1 calc PR A 2
H4A2 H 0.4507 0.3488 0.8209 0.102 Uiso 0.54(3) 1 calc PR A 2
H4A3 H 0.4070 0.3116 0.8768 0.102 Uiso 0.54(3) 1 calc PR A 2
C5A C 0.2797(13) 0.4408(11) 0.7743(8) 0.081(4) Uani 0.54(3) 1 d P A 2
H5A1 H 0.1985 0.4558 0.7539 0.121 Uiso 0.54(3) 1 calc PR A 2
H5A2 H 0.3190 0.4254 0.7422 0.121 Uiso 0.54(3) 1 calc PR A 2
H5A3 H 0.3225 0.4824 0.7981 0.121 Uiso 0.54(3) 1 calc PR A 2
C6 C 0.2314(2) 0.45494(11) 0.90039(10) 0.0460(5) Uani 1 1 d . A .
H6 H 0.2955 0.4854 0.8973 0.055 Uiso 1 1 calc R . .
C7 C 0.1604(2) 0.47692(11) 0.93750(10) 0.0458(5) Uani 1 1 d . . .
H7 H 0.1751 0.5221 0.9599 0.055 Uiso 1 1 calc R A .
C8 C 0.06737(19) 0.43281(12) 0.94207(9) 0.0442(5) Uani 1 1 d . A .
H8 H 0.0179 0.4485 0.9675 0.053 Uiso 1 1 calc R . .
C9 C 0.04394(17) 0.36583(10) 0.91040(8) 0.0355(4) Uani 1 1 d . . .
C10 C -0.0571(2) 0.31797(13) 0.91817(10) 0.0495(5) Uani 1 1 d . A .
H10 H -0.0872 0.2897 0.8782 0.059 Uiso 1 1 calc R . .
C11 C -0.0146(3) 0.26240(16) 0.97138(15) 0.0748(8) Uani 1 1 d . . .
H11A H -0.0811 0.2319 0.9753 0.112 Uiso 1 1 calc R A .
H11B H 0.0180 0.2887 1.0110 0.112 Uiso 1 1 calc R . .
H11C H 0.0465 0.2310 0.9620 0.112 Uiso 1 1 calc R . .
C12 C -0.1607(3) 0.36187(18) 0.93025(13) 0.0724(8) Uani 1 1 d . . .
H12A H -0.2230 0.3278 0.9345 0.109 Uiso 1 1 calc R A .
H12B H -0.1919 0.3953 0.8949 0.109 Uiso 1 1 calc R . .
H12C H -0.1335 0.3905 0.9691 0.109 Uiso 1 1 calc R . .
C13 C 0.13457(15) 0.21427(10) 0.85562(8) 0.0290(4) Uani 1 1 d . . .
C14 C 0.2387(2) 0.20959(12) 0.91364(10) 0.0455(5) Uani 1 1 d . . .
H14A H 0.3111 0.1999 0.9007 0.068 Uiso 1 1 calc R . .
H14B H 0.2255 0.1696 0.9409 0.068 Uiso 1 1 calc R . .
H14C H 0.2467 0.2563 0.9367 0.068 Uiso 1 1 calc R . .
C15 C 0.09587(15) 0.14552(10) 0.82844(8) 0.0283(4) Uani 1 1 d . . .
H15 H 0.1482 0.1058 0.8437 0.034 Uiso 1 1 calc R . .
C16 C -0.00733(14) 0.12561(9) 0.78250(8) 0.0252(3) Uani 1 1 d . . .
C17 C -0.03534(17) 0.04404(10) 0.77999(9) 0.0354(4) Uani 1 1 d . . .
H17A H -0.0992 0.0349 0.8002 0.053 Uiso 1 1 calc R . .
H17B H 0.0350 0.0165 0.8022 0.053 Uiso 1 1 calc R . .
H17C H -0.0600 0.0279 0.7360 0.053 Uiso 1 1 calc R . .
C18 C -0.19149(15) 0.14618(9) 0.70861(8) 0.0281(4) Uani 1 1 d . . .
C19 C -0.28962(16) 0.15025(10) 0.73469(9) 0.0348(4) Uani 1 1 d . . .
C20 C -0.27837(18) 0.17890(12) 0.80071(10) 0.0438(5) Uani 1 1 d . . .
H20 H -0.1939 0.1921 0.8196 0.053 Uiso 1 1 calc R . .
C21 C -0.3523(3) 0.24795(14) 0.79892(13) 0.0655(7) Uani 1 1 d . . .
H21A H -0.3443 0.2656 0.8419 0.098 Uiso 1 1 calc R . .
H21B H -0.4353 0.2366 0.7791 0.098 Uiso 1 1 calc R . .
H21C H -0.3250 0.2862 0.7746 0.098 Uiso 1 1 calc R . .
C22 C -0.3138(3) 0.12112(16) 0.84274(13) 0.0733(8) Uani 1 1 d . . .
H22A H -0.3050 0.1417 0.8849 0.110 Uiso 1 1 calc R . .
H22B H -0.2629 0.0778 0.8456 0.110 Uiso 1 1 calc R . .
H22C H -0.3962 0.1068 0.8247 0.110 Uiso 1 1 calc R . .
C23 C -0.40018(17) 0.12897(11) 0.69775(11) 0.0424(5) Uani 1 1 d . . .
H23 H -0.4665 0.1320 0.7148 0.051 Uiso 1 1 calc R . .
C24 C -0.41564(18) 0.10364(12) 0.63708(11) 0.0448(5) Uani 1 1 d . . .
H24 H -0.4916 0.0890 0.6129 0.054 Uiso 1 1 calc R . .
C25 C -0.32007(17) 0.09977(11) 0.61192(10) 0.0400(4) Uani 1 1 d . . .
H25 H -0.3309 0.0820 0.5702 0.048 Uiso 1 1 calc R . .
C26 C -0.20748(16) 0.12129(10) 0.64631(9) 0.0325(4) Uani 1 1 d . . .
C27 C -0.10737(17) 0.11803(11) 0.61420(9) 0.0374(4) Uani 1 1 d . . .
H27 H -0.0339 0.1361 0.6447 0.045 Uiso 1 1 calc R . .
C28 C -0.1325(2) 0.16791(13) 0.55615(10) 0.0476(5) Uani 1 1 d . . .
H28A H -0.0667 0.1650 0.5365 0.071 Uiso 1 1 calc R . .
H28B H -0.1415 0.2189 0.5688 0.071 Uiso 1 1 calc R . .
H28C H -0.2052 0.1518 0.5260 0.071 Uiso 1 1 calc R . .
C29 C -0.0855(2) 0.03921(13) 0.59557(11) 0.0532(6) Uani 1 1 d . . .
H29A H -0.0204 0.0388 0.5753 0.080 Uiso 1 1 calc R . .
H29B H -0.1570 0.0201 0.5662 0.080 Uiso 1 1 calc R . .
H29C H -0.0652 0.0081 0.6333 0.080 Uiso 1 1 calc R . .
C30 C -0.0848(2) 0.40535(14) 0.57331(11) 0.0533(6) Uani 1 1 d . . .
H30A H -0.1386 0.3645 0.5570 0.080 Uiso 1 1 calc R . .
H30B H -0.1027 0.4468 0.5439 0.080 Uiso 1 1 calc R . .
H30C H -0.0948 0.4207 0.6143 0.080 Uiso 1 1 calc R . .
C31 C 0.0797(2) 0.34954(17) 0.50063(11) 0.0648(7) Uani 1 1 d . . .
H31A H 0.1613 0.3377 0.5011 0.097 Uiso 1 1 calc R . .
H31B H 0.0522 0.3912 0.4722 0.097 Uiso 1 1 calc R . .
H31C H 0.0294 0.3067 0.4860 0.097 Uiso 1 1 calc R . .
C32 C 0.1630(2) 0.46069(14) 0.60337(13) 0.0666(7) Uani 1 1 d . . .
H32A H 0.1506 0.4817 0.6422 0.100 Uiso 1 1 calc R . .
H32B H 0.1392 0.4965 0.5691 0.100 Uiso 1 1 calc R . .
H32C H 0.2467 0.4486 0.6097 0.100 Uiso 1 1 calc R . .
C33 C 0.1997(2) 0.17760(16) 0.57519(13) 0.0640(7) Uani 1 1 d . . .
H33A H 0.1343 0.1450 0.5773 0.096 Uiso 1 1 calc R . .
H33B H 0.2718 0.1484 0.5801 0.096 Uiso 1 1 calc R . .
H33C H 0.1811 0.2027 0.5344 0.096 Uiso 1 1 calc R . .
C34 C 0.3661(2) 0.29386(15) 0.63937(14) 0.0614(7) Uani 1 1 d . . .
H34A H 0.3571 0.3199 0.5994 0.092 Uiso 1 1 calc R . .
H34B H 0.4281 0.2565 0.6441 0.092 Uiso 1 1 calc R . .
H34C H 0.3878 0.3291 0.6742 0.092 Uiso 1 1 calc R . .
C35 C 0.2542(2) 0.19150(13) 0.71407(12) 0.0533(6) Uani 1 1 d . . .
H35A H 0.2881 0.2231 0.7504 0.080 Uiso 1 1 calc R . .
H35B H 0.3102 0.1523 0.7117 0.080 Uiso 1 1 calc R . .
H35C H 0.1806 0.1696 0.7188 0.080 Uiso 1 1 calc R . .
C36 C -0.1666(2) 0.43012(13) 0.76160(11) 0.0537(6) Uani 1 1 d . . .
H36A H -0.1881 0.4785 0.7761 0.064 Uiso 1 1 calc R . .
H36B H -0.1663 0.3935 0.7950 0.064 Uiso 1 1 calc R . .
C37 C -0.2564(2) 0.40855(12) 0.70283(11) 0.0480(5) Uani 1 1 d . . .
H37A H -0.3353 0.4057 0.7111 0.058 Uiso 1 1 calc R . .
H37B H -0.2596 0.4462 0.6699 0.058 Uiso 1 1 calc R . .
C38 C -0.31730(19) 0.31269(13) 0.62872(12) 0.0496(5) Uani 1 1 d . . .
H38A H -0.3910 0.3071 0.6413 0.074 Uiso 1 1 calc R . .
H38B H -0.2943 0.2651 0.6147 0.074 Uiso 1 1 calc R . .
H38C H -0.3288 0.3484 0.5942 0.074 Uiso 1 1 calc R . .
C41 C 0.0823(3) 0.02219(17) 0.97007(14) 0.0725(8) Uani 1 1 d . . .
H41 H 0.1401 0.0373 0.9494 0.087 Uiso 1 1 calc R . .
C42 C -0.0241(3) 0.05538(15) 0.95625(13) 0.0653(7) Uani 1 1 d . . .
H42 H -0.0414 0.0938 0.9260 0.078 Uiso 1 1 calc R . .
C43 C -0.1076(3) 0.03317(18) 0.98630(15) 0.0812(9) Uani 1 1 d . . .
H43 H -0.1828 0.0563 0.9767 0.097 Uiso 1 1 calc R . .

loop_
_atom_site_aniso_label
_atom_site_aniso_U_11
_atom_site_aniso_U_22
_atom_site_aniso_U_33
_atom_site_aniso_U_23
_atom_site_aniso_U_13
_atom_site_aniso_U_12
Sr 0.02628(8) 0.02604(8) 0.02628(8) -0.00036(7) 0.00984(6) -0.00111(7)
Si1 0.0375(3) 0.0509(3) 0.0339(3) 0.0076(2) 0.0136(2) -0.0031(2)
Si2 0.0330(3) 0.0487(3) 0.0418(3) 0.0026(2) 0.0200(2) 0.0020(2)
N1 0.0314(8) 0.0282(7) 0.0269(7) -0.0051(6) 0.0077(6) -0.0056(6)
N2 0.0238(7) 0.0260(7) 0.0275(7) -0.0019(6) 0.0060(6) -0.0024(6)
N3 0.0312(8) 0.0428(9) 0.0324(8) 0.0011(7) 0.0139(7) -0.0009(7)
N4 0.0563(11) 0.0352(9) 0.0435(10) 0.0010(8) 0.0061(9) 0.0061(8)
O 0.0333(7) 0.0330(7) 0.0486(8) -0.0004(6) 0.0115(6) 0.0053(6)
C1 0.0381(10) 0.0294(9) 0.0251(8) -0.0034(7) 0.0021(8) -0.0021(8)
C2 0.0492(12) 0.0413(11) 0.0395(11) -0.0110(9) 0.0110(9) -0.0137(9)
C3 0.046(8) 0.050(6) 0.049(5) -0.014(4) 0.021(5) -0.014(5)
C4 0.047(6) 0.064(5) 0.075(7) -0.023(5) 0.031(6) -0.015(4)
C5 0.096(11) 0.113(13) 0.051(6) -0.019(7) 0.027(7) -0.069(10)
C3A 0.039(5) 0.047(5) 0.070(7) -0.023(4) 0.017(4) -0.021(4)
C4A 0.066(6) 0.049(3) 0.094(9) -0.009(5) 0.030(7) 0.002(3)
C5A 0.065(5) 0.118(10) 0.067(5) 0.015(6) 0.033(4) -0.016(5)
C6 0.0555(13) 0.0334(10) 0.0416(11) -0.0037(9) -0.0007(10) -0.0120(9)
C7 0.0560(13) 0.0277(9) 0.0406(11) -0.0088(8) -0.0109(10) 0.0055(9)
C8 0.0477(12) 0.0434(11) 0.0350(10) -0.0117(9) -0.0011(9) 0.0116(10)
C9 0.0398(11) 0.0367(10) 0.0262(9) -0.0048(8) 0.0015(8) 0.0032(8)
C10 0.0510(13) 0.0606(14) 0.0413(11) -0.0218(10) 0.0197(10) -0.0102(11)
C11 0.097(2) 0.0555(16) 0.086(2) 0.0009(15) 0.0486(18) -0.0147(15)
C12 0.0642(17) 0.104(2) 0.0583(15) -0.0204(15) 0.0322(14) 0.0012(16)
C13 0.0283(9) 0.0330(9) 0.0249(8) -0.0008(7) 0.0057(7) -0.0034(7)
C14 0.0469(12) 0.0415(11) 0.0376(11) -0.0012(9) -0.0075(9) -0.0041(9)
C15 0.0276(9) 0.0289(9) 0.0287(8) 0.0016(7) 0.0079(7) 0.0006(7)
C16 0.0264(9) 0.0242(8) 0.0272(8) -0.0009(7) 0.0110(7) -0.0009(7)
C17 0.0346(10) 0.0265(9) 0.0427(11) 0.0006(8) 0.0057(8) -0.0029(7)
C18 0.0254(9) 0.0233(8) 0.0345(9) -0.0013(7) 0.0055(7) 0.0002(7)
C19 0.0290(9) 0.0335(9) 0.0429(10) -0.0044(8) 0.0113(8) -0.0025(7)
C20 0.0329(10) 0.0539(12) 0.0476(12) -0.0153(10) 0.0158(9) -0.0033(9)
C21 0.088(2) 0.0487(14) 0.0653(16) -0.0132(12) 0.0292(15) 0.0068(13)
C22 0.110(2) 0.0667(17) 0.0507(14) 0.0018(13) 0.0351(16) 0.0151(16)
C23 0.0264(10) 0.0431(11) 0.0586(13) -0.0056(10) 0.0129(9) -0.0031(8)
C24 0.0275(10) 0.0438(11) 0.0563(13) -0.0082(10) -0.0014(9) -0.0056(8)
C25 0.0357(11) 0.0406(11) 0.0385(10) -0.0099(9) 0.0003(8) -0.0014(8)
C26 0.0302(9) 0.0300(9) 0.0348(9) -0.0020(8) 0.0038(8) 0.0007(7)
C27 0.0318(10) 0.0488(11) 0.0292(9) -0.0068(8) 0.0039(8) -0.0011(8)
C28 0.0502(13) 0.0536(13) 0.0391(11) 0.0005(10) 0.0119(10) -0.0009(10)
C29 0.0571(14) 0.0567(14) 0.0477(12) -0.0017(11) 0.0168(11) 0.0189(11)
C30 0.0507(13) 0.0603(14) 0.0510(13) 0.0163(11) 0.0171(11) 0.0106(11)
C31 0.0669(17) 0.094(2) 0.0374(12) 0.0127(13) 0.0211(12) 0.0104(15)
C32 0.0671(17) 0.0580(15) 0.0703(17) 0.0206(13) 0.0098(14) -0.0155(13)
C33 0.0639(16) 0.0721(17) 0.0650(16) -0.0147(14) 0.0329(14) 0.0134(13)
C34 0.0363(12) 0.0732(17) 0.0807(18) 0.0158(14) 0.0257(12) 0.0024(11)
C35 0.0570(14) 0.0524(13) 0.0577(14) 0.0118(11) 0.0275(12) 0.0129(11)
C36 0.0695(16) 0.0402(12) 0.0554(14) -0.0060(10) 0.0231(12) 0.0133(11)
C37 0.0479(13) 0.0371(11) 0.0627(14) -0.0012(10) 0.0209(11) 0.0139(9)
C38 0.0338(11) 0.0466(12) 0.0649(14) -0.0020(11) 0.0067(10) -0.0002(9)
C41 0.0746(19) 0.085(2) 0.0716(18) 0.0256(16) 0.0427(15) 0.0086(16)
C42 0.093(2) 0.0524(14) 0.0593(15) 0.0158(12) 0.0354(15) 0.0109(14)
C43 0.081(2) 0.094(2) 0.081(2) 0.0293(18) 0.0430(17) 0.0348(18)

loop_
_atom_type_symbol
_atom_type_description
_atom_type_scat_dispersion_real
_atom_type_scat_dispersion_imag
_atom_type_scat_source
C C 0.0033 0.0016 'International Tables Vol C Tables 4.2.6.8 and 6.1.1.4'
H H 0.0000 0.0000 'International Tables Vol C Tables 4.2.6.8 and 6.1.1.4'
N N 0.0061 0.0033 'International Tables Vol C Tables 4.2.6.8 and 6.1.1.4'
O O 0.0106 0.0060 'International Tables Vol C Tables 4.2.6.8 and 6.1.1.4'
Si Si 0.0817 0.0704 'International Tables Vol C Tables 4.2.6.8 and 6.1.1.4'
Sr Sr -1.5307 3.2498 'International Tables Vol C Tables 4.2.6.8 and 6.1.1.4'

loop_
_geom_angle_atom_site_label_1
_geom_angle_atom_site_label_2
_geom_angle_atom_site_label_3
_geom_angle
_geom_angle_site_symmetry_1
_geom_angle_site_symmetry_3
N3 Sr N2 121.24(5) . .
N3 Sr N1 123.62(5) . .
N2 Sr N1 73.77(4) . .
N3 Sr O 117.00(5) . .
N2 Sr O 87.96(4) . .
N1 Sr O 117.55(4) . .
N3 Sr N4 107.82(5) . .
N2 Sr N4 130.74(5) . .
N1 Sr N4 83.45(5) . .
O Sr N4 64.75(5) . .
N3 Sr C36 127.16(6) . .
N2 Sr C36 108.45(5) . .
N1 Sr C36 84.97(5) . .
O Sr C36 44.93(5) . .
N4 Sr C36 24.89(6) . .
N3 Sr Si1 24.71(4) . .
N2 Sr Si1 136.66(3) . .
N1 Sr Si1 137.99(3) . .
O Sr Si1 95.27(3) . .
N4 Sr Si1 88.36(4) . .
C36 Sr Si1 103.85(4) . .
N3 Sr Si2 23.99(4) . .
N2 Sr Si2 103.63(3) . .
N1 Sr Si2 105.17(3) . .
O Sr Si2 137.27(3) . .
N4 Sr Si2 124.51(4) . .
C36 Sr Si2 147.90(4) . .
Si1 Sr Si2 48.684(13) . .
N3 Si1 C32 114.38(10) . .
N3 Si1 C31 115.07(11) . .
C32 Si1 C31 105.68(13) . .
N3 Si1 C30 110.94(9) . .
C32 Si1 C30 104.90(13) . .
C31 Si1 C30 104.94(12) . .
N3 Si1 Sr 38.02(5) . .
C32 Si1 Sr 112.34(9) . .
C31 Si1 Sr 140.52(10) . .
C30 Si1 Sr 75.59(7) . .
N3 Si2 C35 111.15(9) . .
N3 Si2 C34 114.72(10) . .
C35 Si2 C34 105.99(12) . .
N3 Si2 C33 115.56(11) . .
C35 Si2 C33 104.12(12) . .
C34 Si2 C33 104.30(12) . .
N3 Si2 Sr 36.81(5) . .
C35 Si2 Sr 74.65(7) . .
C34 Si2 Sr 132.07(9) . .
C33 Si2 Sr 122.35(8) . .
C13 N1 C1 120.24(15) . .
C13 N1 Sr 119.71(11) . .
C1 N1 Sr 117.42(11) . .
C16 N2 C18 118.60(14) . .
C16 N2 Sr 121.62(11) . .
C18 N2 Sr 118.36(10) . .
Si2 N3 Si1 123.47(9) . .
Si2 N3 Sr 119.21(8) . .
Si1 N3 Sr 117.27(8) . .
C36 N4 Sr 103.97(12) . .
C36 N4 H40A 111.0 . .
Sr N4 H40A 111.0 . .
C36 N4 H40B 111.0 . .
Sr N4 H40B 111.0 . .
H40A N4 H40B 109.0 . .
C38 O C37 111.05(16) . .
C38 O Sr 127.76(12) . .
C37 O Sr 118.36(12) . .
C2 C1 C9 119.57(17) . .
C2 C1 N1 121.25(16) . .
C9 C1 N1 118.89(16) . .
C6 C2 C1 119.22(19) . .
C6 C2 C3A 116.9(5) . .
C1 C2 C3A 122.9(5) . .
C6 C2 C3 119.0(6) . .
C1 C2 C3 120.8(6) . .
C4 C3 C5 113.1(11) . .
C4 C3 C2 113.4(9) . .
C5 C3 C2 105.4(10) . .
C4 C3 H3 108.3 . .
C5 C3 H3 108.3 . .
C2 C3 H3 108.3 . .
C2 C3A C5A 116.5(10) . .
C2 C3A C4A 108.9(9) . .
C5A C3A C4A 108.5(10) . .
C2 C3A H3A 107.6 . .
C5A C3A H3A 107.6 . .
C4A C3A H3A 107.6 . .
C3A C4A H4A1 109.5 . .
C3A C4A H4A2 109.5 . .
H4A1 C4A H4A2 109.5 . .
C3A C4A H4A3 109.5 . .
H4A1 C4A H4A3 109.5 . .
H4A2 C4A H4A3 109.5 . .
C3A C5A H5A1 109.5 . .
C3A C5A H5A2 109.5 . .
H5A1 C5A H5A2 109.5 . .
C3A C5A H5A3 109.5 . .
H5A1 C5A H5A3 109.5 . .
H5A2 C5A H5A3 109.5 . .
C7 C6 C2 121.4(2) . .
C7 C6 H6 119.3 . .
C2 C6 H6 119.3 . .
C6 C7 C8 119.39(18) . .
C6 C7 H7 120.3 . .
C8 C7 H7 120.3 . .
C7 C8 C9 121.9(2) . .
C7 C8 H8 119.1 . .
C9 C8 H8 119.1 . .
C8 C9 C1 118.55(19) . .
C8 C9 C10 120.20(18) . .
C1 C9 C10 121.25(17) . .
C9 C10 C11 110.9(2) . .
C9 C10 C12 113.6(2) . .
C11 C10 C12 109.0(2) . .
C9 C10 H10 107.7 . .
C11 C10 H10 107.7 . .
C12 C10 H10 107.7 . .
C10 C11 H11A 109.5 . .
C10 C11 H11B 109.5 . .
H11A C11 H11B 109.5 . .
C10 C11 H11C 109.5 . .
H11A C11 H11C 109.5 . .
H11B C11 H11C 109.5 . .
C10 C12 H12A 109.5 . .
C10 C12 H12B 109.5 . .
H12A C12 H12B 109.5 . .
C10 C12 H12C 109.5 . .
H12A C12 H12C 109.5 . .
H12B C12 H12C 109.5 . .
N1 C13 C15 124.93(16) . .
N1 C13 C14 121.08(16) . .
C15 C13 C14 113.98(16) . .
C13 C14 H14A 109.5 . .
C13 C14 H14B 109.5 . .
H14A C14 H14B 109.5 . .
C13 C14 H14C 109.5 . .
H14A C14 H14C 109.5 . .
H14B C14 H14C 109.5 . .
C13 C15 C16 130.92(16) . .
C13 C15 H15 114.5 . .
C16 C15 H15 114.5 . .
N2 C16 C15 125.04(15) . .
N2 C16 C17 120.40(15) . .
C15 C16 C17 114.53(15) . .
C16 C17 H17A 109.5 . .
C16 C17 H17B 109.5 . .
H17A C17 H17B 109.5 . .
C16 C17 H17C 109.5 . .
H17A C17 H17C 109.5 . .
H17B C17 H17C 109.5 . .
C26 C18 C19 119.63(16) . .
C26 C18 N2 121.00(15) . .
C19 C18 N2 119.23(15) . .
C23 C19 C18 118.77(17) . .
C23 C19 C20 119.28(17) . .
C18 C19 C20 121.93(17) . .
C19 C20 C21 110.59(19) . .
C19 C20 C22 112.02(19) . .
C21 C20 C22 109.84(19) . .
C19 C20 H20 108.1 . .
C21 C20 H20 108.1 . .
C22 C20 H20 108.1 . .
C20 C21 H21A 109.5 . .
C20 C21 H21B 109.5 . .
H21A C21 H21B 109.5 . .
C20 C21 H21C 109.5 . .
H21A C21 H21C 109.5 . .
H21B C21 H21C 109.5 . .
C20 C22 H22A 109.5 . .
C20 C22 H22B 109.5 . .
H22A C22 H22B 109.5 . .
C20 C22 H22C 109.5 . .
H22A C22 H22C 109.5 . .
H22B C22 H22C 109.5 . .
C24 C23 C19 121.64(18) . .
C24 C23 H23 119.2 . .
C19 C23 H23 119.2 . .
C25 C24 C23 119.40(18) . .
C25 C24 H24 120.3 . .
C23 C24 H24 120.3 . .
C24 C25 C26 121.56(18) . .
C24 C25 H25 119.2 . .
C26 C25 H25 119.2 . .
C25 C26 C18 118.97(17) . .
C25 C26 C27 118.28(17) . .
C18 C26 C27 122.74(16) . .
C26 C27 C29 111.38(17) . .
C26 C27 C28 111.12(16) . .
C29 C27 C28 109.86(17) . .
C26 C27 H27 108.1 . .
C29 C27 H27 108.1 . .
C28 C27 H27 108.1 . .
C27 C28 H28A 109.5 . .
C27 C28 H28B 109.5 . .
H28A C28 H28B 109.5 . .
C27 C28 H28C 109.5 . .
H28A C28 H28C 109.5 . .
H28B C28 H28C 109.5 . .
C27 C29 H29A 109.5 . .
C27 C29 H29B 109.5 . .
H29A C29 H29B 109.5 . .
C27 C29 H29C 109.5 . .
H29A C29 H29C 109.5 . .
H29B C29 H29C 109.5 . .
Si1 C30 H30A 109.5 . .
Si1 C30 H30B 109.5 . .
H30A C30 H30B 109.5 . .
Si1 C30 H30C 109.5 . .
H30A C30 H30C 109.5 . .
H30B C30 H30C 109.5 . .
Si1 C31 H31A 109.5 . .
Si1 C31 H31B 109.5 . .
H31A C31 H31B 109.5 . .
Si1 C31 H31C 109.5 . .
H31A C31 H31C 109.5 . .
H31B C31 H31C 109.5 . .
Si1 C32 H32A 109.5 . .
Si1 C32 H32B 109.5 . .
H32A C32 H32B 109.5 . .
Si1 C32 H32C 109.5 . .
H32A C32 H32C 109.5 . .
H32B C32 H32C 109.5 . .
Si2 C33 H33A 109.5 . .
Si2 C33 H33B 109.5 . .
H33A C33 H33B 109.5 . .
Si2 C33 H33C 109.5 . .
H33A C33 H33C 109.5 . .
H33B C33 H33C 109.5 . .
Si2 C34 H34A 109.5 . .
Si2 C34 H34B 109.5 . .
H34A C34 H34B 109.5 . .
Si2 C34 H34C 109.5 . .
H34A C34 H34C 109.5 . .
H34B C34 H34C 109.5 . .
Si2 C35 H35A 109.5 . .
Si2 C35 H35B 109.5 . .
H35A C35 H35B 109.5 . .
Si2 C35 H35C 109.5 . .
H35A C35 H35C 109.5 . .
H35B C35 H35C 109.5 . .
N4 C36 C37 111.34(18) . .
N4 C36 Sr 51.14(9) . .
C37 C36 Sr 82.80(11) . .
N4 C36 H36A 109.4 . .
C37 C36 H36A 109.4 . .
Sr C36 H36A 160.4 . .
N4 C36 H36B 109.4 . .
C37 C36 H36B 109.4 . .
Sr C36 H36B 80.9 . .
H36A C36 H36B 108.0 . .
O C37 C36 109.83(17) . .
O C37 H37A 109.7 . .
C36 C37 H37A 109.7 . .
O C37 H37B 109.7 . .
C36 C37 H37B 109.7 . .
H37A C37 H37B 108.2 . .
O C38 H38A 109.5 . .
O C38 H38B 109.5 . .
H38A C38 H38B 109.5 . .
O C38 H38C 109.5 . .
H38A C38 H38C 109.5 . .
H38B C38 H38C 109.5 . .
C42 C41 C43 120.4(2) . 3_557
C42 C41 H41 119.8 . .
C43 C41 H41 119.8 3_557 .
C41 C42 C43 119.6(2) . .
C41 C42 H42 120.2 . .
C43 C42 H42 120.2 . .
C41 C43 C42 120.0(3) 3_557 .
C41 C43 H43 120.0 3_557 .
C42 C43 H43 120.0 . .

loop_
_geom_bond_atom_site_label_1
_geom_bond_atom_site_label_2
_geom_bond_distance
_geom_bond_site_symmetry_2
Sr N3 2.4909(14) .
Sr N2 2.5424(14) .
Sr N1 2.5742(14) .
Sr O 2.6022(13) .
Sr N4 2.7113(17) .
Sr C36 3.379(2) .
Sr Si1 3.5946(5) .
Sr Si2 3.6291(5) .
Si1 N3 1.6905(16) .
Si1 C32 1.881(3) .
Si1 C31 1.881(2) .
Si1 C30 1.885(2) .
Si2 N3 1.6902(16) .
Si2 C35 1.877(2) .
Si2 C34 1.882(2) .
Si2 C33 1.883(3) .
N1 C13 1.327(2) .
N1 C1 1.429(2) .
N2 C16 1.327(2) .
N2 C18 1.431(2) .
N4 C36 1.465(3) .
N4 H40A 0.9200 .
N4 H40B 0.9200 .
O C38 1.434(3) .
O C37 1.435(2) .
C1 C2 1.407(3) .
C1 C9 1.414(3) .
C2 C6 1.397(3) .
C2 C3A 1.484(13) .
C2 C3 1.599(16) .
C3 C4 1.524(13) .
C3 C5 1.528(19) .
C3 H3 1.0000 .
C4 H4A 0.9800 .
C4 H4B 0.9800 .
C4 H4C 0.9800 .
C5 H5A 0.9800 .
C5 H5B 0.9800 .
C5 H5C 0.9800 .
C3A C5A 1.522(17) .
C3A C4A 1.536(12) .
C3A H3A 1.0000 .
C4A H4A1 0.9800 .
C4A H4A2 0.9800 .
C4A H4A3 0.9800 .
C5A H5A1 0.9800 .
C5A H5A2 0.9800 .
C5A H5A3 0.9800 .
C6 C7 1.369(3) .
C6 H6 0.9500 .
C7 C8 1.379(3) .
C7 H7 0.9500 .
C8 C9 1.393(3) .
C8 H8 0.9500 .
C9 C10 1.515(3) .
C10 C11 1.528(4) .
C10 C12 1.535(3) .
C10 H10 1.0000 .
C11 H11A 0.9800 .
C11 H11B 0.9800 .
C11 H11C 0.9800 .
C12 H12A 0.9800 .
C12 H12B 0.9800 .
C12 H12C 0.9800 .
C13 C15 1.408(2) .
C13 C14 1.523(3) .
C14 H14A 0.9800 .
C14 H14B 0.9800 .
C14 H14C 0.9800 .
C15 C16 1.408(2) .
C15 H15 0.9500 .
C16 C17 1.515(2) .
C17 H17A 0.9800 .
C17 H17B 0.9800 .
C17 H17C 0.9800 .
C18 C26 1.409(3) .
C18 C19 1.416(2) .
C19 C23 1.395(3) .
C19 C20 1.516(3) .
C20 C21 1.520(3) .
C20 C22 1.526(3) .
C20 H20 1.0000 .
C21 H21A 0.9800 .
C21 H21B 0.9800 .
C21 H21C 0.9800 .
C22 H22A 0.9800 .
C22 H22B 0.9800 .
C22 H22C 0.9800 .
C23 C24 1.378(3) .
C23 H23 0.9500 .
C24 C25 1.376(3) .
C24 H24 0.9500 .
C25 C26 1.397(3) .
C25 H25 0.9500 .
C26 C27 1.522(3) .
C27 C29 1.529(3) .
C27 C28 1.531(3) .
C27 H27 1.0000 .
C28 H28A 0.9800 .
C28 H28B 0.9800 .
C28 H28C 0.9800 .
C29 H29A 0.9800 .
C29 H29B 0.9800 .
C29 H29C 0.9800 .
C30 H30A 0.9800 .
C30 H30B 0.9800 .
C30 H30C 0.9800 .
C31 H31A 0.9800 .
C31 H31B 0.9800 .
C31 H31C 0.9800 .
C32 H32A 0.9800 .
C32 H32B 0.9800 .
C32 H32C 0.9800 .
C33 H33A 0.9800 .
C33 H33B 0.9800 .
C33 H33C 0.9800 .
C34 H34A 0.9800 .
C34 H34B 0.9800 .
C34 H34C 0.9800 .
C35 H35A 0.9800 .
C35 H35B 0.9800 .
C35 H35C 0.9800 .
C36 C37 1.492(3) .
C36 H36A 0.9900 .
C36 H36B 0.9900 .
C37 H37A 0.9900 .
C37 H37B 0.9900 .
C38 H38A 0.9800 .
C38 H38B 0.9800 .
C38 H38C 0.9800 .
C41 C42 1.349(4) .
C41 C43 1.368(4) 3_557
C41 H41 0.9500 .
C42 C43 1.378(4) .
C42 H42 0.9500 .
C43 C41 1.368(4) 3_557
C43 H43 0.9500 .
